data_5000168
loop_
_publ_author_name
'Brock, C. P.'
'Dunitz, J. D.'

_publ_section_title
;
 Temperature dependence of thermal motion in crystalline anthracene
;
_journal_issue 6
_journal_name_full 'Acta Crystallographica Section B'
_journal_page_first 795
_journal_page_last 806
_journal_paper_doi 10.1107/S0108768190008382
_journal_volume 46
_journal_year 1990
_chemical_formula_moiety 'C14 H10'
_chemical_formula_sum 'C14 H10'
_chemical_name_systematic Anthracene
_space_group_IT_number 14
_symmetry_cell_setting monoclinic
_symmetry_space_group_name_Hall '-P 2yab'
_symmetry_space_group_name_H-M 'P 1 21/a 1'
_cell_angle_alpha 90
_cell_angle_beta 124.596(15)
_cell_angle_gamma 90
_cell_formula_units_Z 2
_cell_length_a 8.5526(12)
_cell_length_b 6.0158(11)
_cell_length_c 11.1720(16)
_cell_volume 473.168
_diffrn_ambient_temperature ?
_refine_ls_R_factor_gt 4.4
_refine_ls_wR_factor_gt 4.4
_cod_original_sg_symbol_H-M 'P 21/a'
_cod_database_code 5000168

loop_
_symmetry_equiv_pos_site_id
_symmetry_equiv_pos_as_xyz
1 x,y,z
2 1/2-x,1/2+y,-z
3 -x,-y,-z
4 -1/2+x,-1/2-y,z

loop_
_atom_site_label
_atom_site_type_symbol
_atom_site_fract_x
_atom_site_fract_y
_atom_site_fract_z
C1 C 0.0867(3) 0.0288(4) 0.3644(3)
C2 C 0.1178(3) 0.1555(4) 0.2798(2)
C3 C 0.0589(2) 0.0817(3) 0.1384(2)
C4 C 0.0875(2) 0.2074(4) 0.0477(2)
C5 C -0.0303(2) -0.1314(3) 0.0896(2)
C6 C -0.0601(3) -0.2577(4) 0.1830(2)
C7 C -0.0035(3) -0.1806(4) 0.3156(2)
H1 H 0.127(3) 0.082(3) 0.459(2)
H2 H 0.182(3) 0.297(4) 0.313(2)
H3 H 0.151(3) 0.350(3) 0.082(2)
H4 H -0.123(2) -0.405(3) 0.147(2)
H5 H -0.027(3) -0.271(4) 0.380(2)
C5B C 0.0303(2) 0.1314(3) -0.0896(2)
C4B C -0.0875(2) -0.2074(4) -0.0477(2)
C3B C -0.0589(2) -0.0817(3) -0.1384(2)
C6B C 0.0601(3) 0.2577(4) -0.1830(2)
H3B H -0.151(3) -0.350(3) -0.082(2)
C2B C -0.1178(3) -0.1555(4) -0.2798(2)
C7B C 0.0035(3) 0.1806(4) -0.3156(2)
H4B H 0.123(2) 0.405(3) -0.147(2)
C1B C -0.0867(3) -0.0288(4) -0.3644(3)
H2B H -0.182(3) -0.297(4) -0.313(2)
H5B H 0.027(3) 0.271(4) -0.380(2)
H1B H -0.127(3) -0.082(3) -0.459(2)

loop_
_atom_type_symbol
_atom_type_radius_bond
C 0.68
H 0.23
